data_4023442
loop_
_publ_author_name
'Dilip K. Tosh'
'Won Jun Choi'
'Hea Ok Kim'
'Yoonji Lee'
'Shantanu Pal'
'Xiyan Hou'
'Jungwon Choi'
'Sun Choi'
'Lak Shin Jeong'

_publ_contact_author 'Jungwon Choi'
_publ_contact_author_email jwchoi@suwon.ac.kr
_publ_section_title
;
 Stereoselective Synthesis and Conformational Study of Novel
 2',3'-Didehydro-2',3'-dideoxy-4'-selenonucleosides
;
_journal_name_full 'Journal of Organic Chemistry'
_journal_page_first 4259
_journal_page_last 4262
_journal_paper_doi 10.1021/jo8003277
_journal_volume 73
_journal_year 2008
_chemical_absolute_configuration ad
_chemical_formula_sum 'C10 H12 N2 O3 Se'
_chemical_formula_weight 287.18
_chemical_name_systematic
;
 ?
;
_space_group_IT_number 19
_symmetry_cell_setting orthorhombic
_symmetry_space_group_name_Hall 'P 2ac 2ab'
_symmetry_space_group_name_H-M 'P 21 21 21'
_atom_sites_solution_hydrogens geom
_atom_sites_solution_primary direct
_atom_sites_solution_secondary difmap
_audit_creation_date 2008-01-28T17:06:08-00:00
_audit_creation_method 'WinGX routine CIF_UPDATE'
_audit_update_record
;
2008-01-28 # Formatted by publCIF
;
_cell_angle_alpha 90
_cell_angle_beta 90
_cell_angle_gamma 90
_cell_formula_units_Z 4
_cell_length_a 8.0830(4)
_cell_length_b 9.1860(4)
_cell_length_c 14.8770(6)
_cell_measurement_temperature 290(1)
_cell_volume 1104.62(9)
_computing_structure_refinement 'SHELXL-97 (Sheldrick, 1997)'
_diffrn_ambient_temperature 290(1)
_diffrn_measured_fraction_theta_full 0.993
_diffrn_measured_fraction_theta_max 0.993
_diffrn_measurement_device_type 'Rigaku R-axis Rapid'
_diffrn_radiation_monochromator graphite
_diffrn_radiation_type MoK\a
_diffrn_radiation_wavelength 0.71073
_diffrn_reflns_av_R_equivalents 0.0733
_diffrn_reflns_av_unetI/netI 0.0665
_diffrn_reflns_limit_h_max 10
_diffrn_reflns_limit_h_min -10
_diffrn_reflns_limit_k_max 11
_diffrn_reflns_limit_k_min -11
_diffrn_reflns_limit_l_max 19
_diffrn_reflns_limit_l_min -19
_diffrn_reflns_number 10691
_diffrn_reflns_theta_full 27.47
_diffrn_reflns_theta_max 27.47
_diffrn_reflns_theta_min 3.36
_diffrn_standards_decay_% 0
_diffrn_standards_interval_count 0
_diffrn_standards_interval_time 0
_diffrn_standards_number 0
_exptl_absorpt_coefficient_mu 3.393
_exptl_absorpt_correction_type none
_exptl_crystal_density_diffrn 1.727
_exptl_crystal_density_method 'not measured'
_exptl_crystal_F_000 576
_refine_diff_density_max 1.024
_refine_diff_density_min -0.983
_refine_diff_density_rms 0.181
_refine_ls_abs_structure_details 'Flack H D (1983), Acta Cryst. A39, 876-881'
_refine_ls_abs_structure_Flack -0.008(16)
_refine_ls_extinction_method none
_refine_ls_goodness_of_fit_ref 1.27
_refine_ls_hydrogen_treatment mixed
_refine_ls_matrix_type full
_refine_ls_number_parameters 193
_refine_ls_number_reflns 2511
_refine_ls_number_restraints 0
_refine_ls_restrained_S_all 1.27
_refine_ls_R_factor_all 0.0709
_refine_ls_R_factor_gt 0.0358
_refine_ls_shift/su_max 0.245
_refine_ls_shift/su_mean 0.001
_refine_ls_structure_factor_coef Fsqd
_refine_ls_weighting_details 'calc w=1/[\s^2^(Fo^2^)+(0.0000P)^2^+1.3163P] where P=(Fo^2^+2Fc^2^)/3'
_refine_ls_weighting_scheme calc
_refine_ls_wR_factor_gt 0.0541
_refine_ls_wR_factor_ref 0.0795
_reflns_number_gt 1982
_reflns_number_total 2511
_reflns_threshold_expression >2sigma(I)
_cod_data_source_file jo8003277-File001.cif
_cod_data_source_block set1
_cod_database_code 4023442

loop_
_symmetry_equiv_pos_as_xyz
'x, y, z'
'-x+1/2, -y, z+1/2'
'-x, y+1/2, -z+1/2'
'x+1/2, -y+1/2, -z'

loop_
_atom_site_label
_atom_site_type_symbol
_atom_site_fract_x
_atom_site_fract_y
_atom_site_fract_z
_atom_site_U_iso_or_equiv
_atom_site_adp_type
_atom_site_occupancy
_atom_site_symmetry_multiplicity
_atom_site_calc_flag
_atom_site_refinement_flags
_atom_site_disorder_assembly
_atom_site_disorder_group
Se4' Se 0.19110(7) 0.55977(5) 0.78933(3) 0.02233(13) Uani 1 1 d . . .
O5' O 0.0263(4) 0.4323(5) 0.9756(2) 0.0242(8) Uani 1 1 d . . .
N3 N -0.3352(6) 0.5100(4) 0.6350(3) 0.0196(10) Uani 1 1 d . . .
O4 O -0.5322(5) 0.3417(4) 0.6675(2) 0.0261(9) Uani 1 1 d . . .
O2 O -0.1335(5) 0.6686(4) 0.5943(2) 0.0288(9) Uani 1 1 d . . .
N1 N -0.1521(5) 0.5970(4) 0.7417(2) 0.0190(10) Uani 1 1 d . . .
H10 H 0.038(11) 0.348(8) 0.951(5) 0.08(3) Uiso 1 1 d . . .
H13 H -0.408(7) 0.225(6) 0.846(4) 0.030(16) Uiso 1 1 d . . .
H52 H 0.275(6) 0.427(5) 0.977(3) 0.022(13) Uiso 1 1 d . . .
H20 H -0.378(7) 0.529(6) 0.581(4) 0.05(2) Uiso 1 1 d . . .
H12 H -0.402(7) 0.345(6) 0.915(4) 0.043(19) Uiso 1 1 d . . .
H51 H 0.182(6) 0.544(4) 1.044(3) 0.010(10) Uiso 1 1 d . . .
H3 H 0.051(7) 0.775(5) 0.972(3) 0.022(16) Uiso 1 1 d . . .
H1 H 0.016(8) 0.751(6) 0.716(4) 0.042(17) Uiso 1 1 d . . .
H4 H 0.285(6) 0.659(4) 0.922(3) 0.000(12) Uiso 1 1 d . . .
H11 H -0.549(8) 0.344(6) 0.858(4) 0.042(19) Uiso 1 1 d . . .
H9 H -0.179(6) 0.520(4) 0.864(3) 0.014(12) Uiso 1 1 d . . .
H2 H -0.130(8) 0.830(6) 0.858(4) 0.044(18) Uiso 1 1 d . . .
C1' C -0.0063(7) 0.6823(6) 0.7679(3) 0.0212(12) Uani 1 1 d . . .
C2' C -0.0324(8) 0.7623(6) 0.8553(4) 0.0245(12) Uani 1 1 d . . .
C3' C 0.0686(8) 0.7369(6) 0.9218(4) 0.0272(14) Uani 1 1 d . . .
C4' C 0.2004(8) 0.6253(6) 0.9159(3) 0.0256(12) Uani 1 1 d . . .
C5' C 0.1838(8) 0.5035(6) 0.9835(3) 0.0256(11) Uani 1 1 d . . .
C2 C -0.2021(7) 0.5962(5) 0.6534(3) 0.0198(11) Uani 1 1 d . . .
C4 C -0.4179(6) 0.4171(5) 0.6942(3) 0.0194(11) Uani 1 1 d . . .
C5 C -0.3563(5) 0.4216(5) 0.7863(3) 0.0183(10) Uani 1 1 d . . .
C6 C -0.2298(6) 0.5084(5) 0.8051(3) 0.0207(12) Uani 1 1 d . . .
C7 C -0.4373(8) 0.3263(7) 0.8548(4) 0.0285(13) Uani 1 1 d . . .

loop_
_atom_site_aniso_label
_atom_site_aniso_U_11
_atom_site_aniso_U_22
_atom_site_aniso_U_33
_atom_site_aniso_U_23
_atom_site_aniso_U_13
_atom_site_aniso_U_12
Se4' 0.0170(2) 0.0294(2) 0.0206(2) -0.0012(3) 0.0027(2) -0.0007(3)
O5' 0.024(2) 0.0230(18) 0.0255(19) 0.002(2) 0.0029(15) 0.0007(19)
N3 0.018(3) 0.021(2) 0.020(2) 0.0041(18) -0.0007(19) -0.0031(18)
O4 0.020(2) 0.0289(19) 0.029(2) 0.0018(17) -0.0024(17) -0.0018(17)
O2 0.035(3) 0.0285(19) 0.0225(19) 0.0052(17) 0.0032(17) -0.0052(18)
N1 0.017(3) 0.021(2) 0.0190(19) 0.0023(17) 0.0009(16) -0.0065(17)
C1' 0.017(3) 0.023(2) 0.024(3) -0.004(2) -0.001(2) -0.002(2)
C2' 0.027(3) 0.020(3) 0.026(3) 0.000(2) 0.005(3) -0.004(2)
C3' 0.031(4) 0.031(3) 0.020(3) -0.003(3) 0.001(3) 0.000(3)
C4' 0.014(3) 0.039(3) 0.024(3) -0.005(2) -0.002(3) -0.006(3)
C5' 0.021(3) 0.035(3) 0.020(2) -0.001(2) 0.003(3) 0.002(3)
C2 0.016(3) 0.023(3) 0.020(2) -0.001(2) 0.000(2) 0.004(2)
C4 0.010(2) 0.015(2) 0.033(3) -0.001(2) -0.002(2) 0.0039(19)
C5 0.016(2) 0.023(2) 0.015(2) -0.004(3) 0.000(2) -0.0013(19)
C6 0.019(3) 0.024(2) 0.019(3) 0.000(2) 0.002(2) 0.0029(19)
C7 0.026(4) 0.032(3) 0.027(3) 0.008(3) 0.003(3) 0.001(3)

loop_
_atom_type_symbol
_atom_type_description
_atom_type_scat_dispersion_real
_atom_type_scat_dispersion_imag
_atom_type_scat_source
C C 0.0033 0.0016 'International Tables Vol C Tables 4.2.6.8 and 6.1.1.4'
H H 0 0 'International Tables Vol C Tables 4.2.6.8 and 6.1.1.4'
N N 0.0061 0.0033 'International Tables Vol C Tables 4.2.6.8 and 6.1.1.4'
O O 0.0106 0.006 'International Tables Vol C Tables 4.2.6.8 and 6.1.1.4'
Se Se -0.0929 2.2259 'International Tables Vol C Tables 4.2.6.8 and 6.1.1.4'

loop_
_geom_angle_atom_site_label_1
_geom_angle_atom_site_label_2
_geom_angle_atom_site_label_3
_geom_angle
_geom_angle_site_symmetry_1
_geom_angle_site_symmetry_3
_geom_angle_publ_flag
C4' Se4' C1' 90.6(2) . . ?
C2 N3 C4 127.3(4) . . ?
C2 N1 C6 120.7(4) . . ?
C2 N1 C1' 119.5(4) . . ?
C6 N1 C1' 119.6(4) . . ?
N1 C1' C2' 112.1(4) . . ?
N1 C1' Se4' 112.7(3) . . ?
C2' C1' Se4' 104.5(4) . . ?
C3' C2' C1' 118.6(5) . . ?
C2' C3' C4' 122.0(5) . . ?
C3' C4' C5' 114.2(5) . . ?
C3' C4' Se4' 103.9(4) . . ?
C5' C4' Se4' 113.9(4) . . ?
O5' C5' C4' 111.2(5) . . ?
O2 C2 N3 121.6(4) . . ?
O2 C2 N1 123.1(5) . . ?
N3 C2 N1 115.3(4) . . ?
O4 C4 N3 120.2(4) . . ?
O4 C4 C5 125.4(4) . . ?
N3 C4 C5 114.3(4) . . ?
C6 C5 C4 118.6(5) . . ?
C6 C5 C7 123.0(5) . . ?
C4 C5 C7 118.3(4) . . ?
C5 C6 N1 123.7(5) . . ?

loop_
_geom_bond_atom_site_label_1
_geom_bond_atom_site_label_2
_geom_bond_distance
_geom_bond_site_symmetry_2
_geom_bond_publ_flag
Se4' C4' 1.978(5) . ?
Se4' C1' 1.979(6) . ?
O5' C5' 1.436(7) . ?
N3 C2 1.363(6) . ?
N3 C4 1.397(6) . ?
O4 C4 1.221(6) . ?
O2 C2 1.234(6) . ?
N1 C2 1.375(6) . ?
N1 C6 1.395(6) . ?
N1 C1' 1.468(7) . ?
C1' C2' 1.509(7) . ?
C2' C3' 1.303(8) . ?
C3' C4' 1.481(8) . ?
C4' C5' 1.511(7) . ?
C4 C5 1.458(7) . ?
C5 C6 1.327(6) . ?
C5 C7 1.495(7) . ?

loop_
_cod_related_entry_id
_cod_related_entry_database
_cod_related_entry_code
1 ChemSpider 30658675
